data_7047597
loop_
_publ_author_name
'Hill, Anthony F.'
'Manzano, Richard A.'
'Ward, Jas S.'

_publ_section_title
;
 Synthesis and reactivity of selenium functionalised allylidynes and
 propargylidynes.
;
_journal_issue 41
_journal_name_full 'Dalton transactions (Cambridge, England : 2003)'
_journal_page_first 14621
_journal_page_last 14629
_journal_paper_doi 10.1039/c8dt02370k
_journal_volume 47
_journal_year 2018
_chemical_formula_moiety 'C32 H33 B N6 O2 Se2 W'
_chemical_formula_sum 'C32 H33 B N6 O2 Se2 W'
_chemical_formula_weight 886.22
_space_group_crystal_system orthorhombic
_space_group_IT_number 61
_space_group_name_Hall '-P 2ac 2ab'
_space_group_name_H-M_alt 'P b c a'
_symmetry_space_group_name_Hall '-P 2ac 2ab'
_symmetry_space_group_name_H-M 'P b c a'
_atom_sites_solution_hydrogens geom
_atom_sites_solution_primary dual
_audit_creation_date 2018-04-21
_audit_creation_method
;
Olex2 1.2
(compiled 2018.04.18 svn.r3501 for OlexSys, GUI svn.r5488)
;
_audit_update_record
;
2018-08-04 deposited with the CCDC.
2018-09-19 downloaded from the CCDC.
;
_cell_angle_alpha 90
_cell_angle_beta 90
_cell_angle_gamma 90
_cell_formula_units_Z 8
_cell_length_a 10.0753(2)
_cell_length_b 20.7893(6)
_cell_length_c 31.3879(8)
_cell_measurement_reflns_used 19552
_cell_measurement_temperature 150.00(10)
_cell_measurement_theta_max 26.9110
_cell_measurement_theta_min 1.9600
_cell_volume 6574.5(3)
_computing_cell_refinement
;
CrysAlisPro, Agilent Technologies,
Version 1.171.37.33d (release 23-04-2014 CrysAlis171 .NET)
(compiled Apr 23 2014,17:37:27)
;
_computing_data_collection
;
CrysAlisPro, Agilent Technologies,
Version 1.171.37.33d (release 23-04-2014 CrysAlis171 .NET)
(compiled Apr 23 2014,17:37:27)
;
_computing_data_reduction
;
CrysAlisPro, Agilent Technologies,
Version 1.171.37.33d (release 23-04-2014 CrysAlis171 .NET)
(compiled Apr 23 2014,17:37:27)
;
_computing_molecular_graphics 'Olex2 (Dolomanov et al., 2009)'
_computing_publication_material 'Olex2 (Dolomanov et al., 2009)'
_computing_structure_refinement 'ShelXL (Sheldrick, 2015)'
_computing_structure_solution 'ShelXT (Sheldrick, 2015)'
_diffrn_ambient_environment N~2~
_diffrn_ambient_temperature 150.00(10)
_diffrn_detector 'CCD plate'
_diffrn_detector_area_resol_mean 10.3744
_diffrn_detector_type Atlas
_diffrn_measured_fraction_theta_full 1.000
_diffrn_measured_fraction_theta_max 0.998
_diffrn_measurement_details
;
#__ type_ start__ end____ width___ exp.time_
  1 omega  -65.00   86.00   1.0000   82.5000
omega____ theta____ kappa____ phi______ frames
    -      -18.9799   77.0000  120.0000 151

#__ type_ start__ end____ width___ exp.time_
  2 omega  -27.00  124.00   1.0000   82.5000
omega____ theta____ kappa____ phi______ frames
    -       19.2924   77.0000 -120.0000 151

#__ type_ start__ end____ width___ exp.time_
  3 omega  -27.00  124.00   1.0000   82.5000
omega____ theta____ kappa____ phi______ frames
    -       19.2924   77.0000    0.0000 151

#__ type_ start__ end____ width___ exp.time_
  4 omega  -20.00   34.00   1.0000   82.5000
omega____ theta____ kappa____ phi______ frames
    -      -18.9799  -99.0000   60.0000 54

#__ type_ start__ end____ width___ exp.time_
  5 omega -122.00  -34.00   1.0000   82.5000
omega____ theta____ kappa____ phi______ frames
    -      -18.9799  178.0000  120.0000 88

#__ type_ start__ end____ width___ exp.time_
  6 omega  -27.00  124.00   1.0000   82.5000
omega____ theta____ kappa____ phi______ frames
    -       19.2924   77.0000  150.0000 151

#__ type_ start__ end____ width___ exp.time_
  7 omega  -78.00   65.00   1.0000   82.5000
omega____ theta____ kappa____ phi______ frames
    -       19.2924  -57.0000  -60.0000 143
;
_diffrn_measurement_device 'four-circle diffractometer'
_diffrn_measurement_device_type 'New Xcalibur, Atlas'
_diffrn_measurement_method '\w scans'
_diffrn_orient_matrix_UB_11 -0.0050843000
_diffrn_orient_matrix_UB_12 0.0323678000
_diffrn_orient_matrix_UB_13 -0.0069775000
_diffrn_orient_matrix_UB_21 0.0066986000
_diffrn_orient_matrix_UB_22 0.0107389000
_diffrn_orient_matrix_UB_23 0.0213363000
_diffrn_orient_matrix_UB_31 0.0698878000
_diffrn_orient_matrix_UB_32 0.0013018000
_diffrn_orient_matrix_UB_33 -0.0025652000
_diffrn_radiation_monochromator graphite
_diffrn_radiation_probe x-ray
_diffrn_radiation_type MoK\a
_diffrn_radiation_wavelength 0.71073
_diffrn_reflns_av_R_equivalents 0.1324
_diffrn_reflns_av_unetI/netI 0.0597
_diffrn_reflns_Laue_measured_fraction_full 1.000
_diffrn_reflns_Laue_measured_fraction_max 0.998
_diffrn_reflns_limit_h_max 12
_diffrn_reflns_limit_h_min -12
_diffrn_reflns_limit_k_max 25
_diffrn_reflns_limit_k_min -25
_diffrn_reflns_limit_l_max 39
_diffrn_reflns_limit_l_min -37
_diffrn_reflns_number 92531
_diffrn_reflns_point_group_measured_fraction_full 1.000
_diffrn_reflns_point_group_measured_fraction_max 0.998
_diffrn_reflns_theta_full 25.242
_diffrn_reflns_theta_max 26.371
_diffrn_reflns_theta_min 1.959
_diffrn_source 'Enhance (Mo) X-ray Source'
_exptl_absorpt_coefficient_mu 5.768
_exptl_absorpt_correction_T_max 1.00000
_exptl_absorpt_correction_T_min 0.49439
_exptl_absorpt_correction_type multi-scan
_exptl_absorpt_process_details
;
CrysAlisPro, Agilent Technologies,
Version 1.171.37.33d (release 23-04-2014 CrysAlis171 .NET)
(compiled Apr 23 2014,17:37:27)
Empirical absorption correction using spherical harmonics,
 implemented in SCALE3 ABSPACK scaling algorithm.
Empirical absorption correction using spherical harmonics,
 implemented in SCALE3 ABSPACK scaling algorithm.
;
_exptl_crystal_colour red
_exptl_crystal_colour_primary red
_exptl_crystal_density_diffrn 1.791
_exptl_crystal_description plate
_exptl_crystal_F_000 3440
_exptl_crystal_size_max 0.2089
_exptl_crystal_size_mid 0.1771
_exptl_crystal_size_min 0.0282
_refine_diff_density_max 3.787
_refine_diff_density_min -3.072
_refine_diff_density_rms 0.262
_refine_ls_extinction_method none
_refine_ls_goodness_of_fit_ref 1.251
_refine_ls_hydrogen_treatment constr
_refine_ls_matrix_type full
_refine_ls_number_parameters 403
_refine_ls_number_reflns 6714
_refine_ls_number_restraints 153
_refine_ls_restrained_S_all 1.237
_refine_ls_R_factor_all 0.1112
_refine_ls_R_factor_gt 0.0941
_refine_ls_shift/su_max 0.001
_refine_ls_shift/su_mean 0.000
_refine_ls_structure_factor_coef Fsqd
_refine_ls_weighting_details 'w=1/[\s^2^(Fo^2^)+(0.0411P)^2^+283.4473P] where P=(Fo^2^+2Fc^2^)/3'
_refine_ls_weighting_scheme calc
_refine_ls_wR_factor_gt 0.2072
_refine_ls_wR_factor_ref 0.2145
_reflns_Friedel_coverage 0.000
_reflns_number_gt 5525
_reflns_number_total 6714
_reflns_threshold_expression 'I > 2\s(I)'
_cod_data_source_file c8dt02370k2.cif
_cod_data_source_block RAM003_scale
_cod_depositor_comments 'Adding full bibliography for 7047597--7047599.cif.'
_cod_database_code 7047597
_shelxl_version_number 2014/6
_shelx_space_group_comment
;
The symmetry employed for this shelxl refinement is uniquely defined
by the following loop, which should always be used as a source of
symmetry information in preference to the above space-group names.
They are only intended as comments.
;
_shelx_estimated_absorpt_t_max 0.854
_shelx_estimated_absorpt_t_min 0.379
_reflns_odcompleteness_completeness 99.77
_reflns_odcompleteness_iscentric 1
_reflns_odcompleteness_theta 26.32
_olex2_refinement_description
;
1. Fixed Uiso
 At 1.2 times of:
  All B(H) groups, All C(H) groups
 At 1.5 times of:
  All C(H,H,H) groups
2. Rigid body (RIGU) restrains
 N21, N22, C21, C22, C23
 with sigma for 1-2 distances of 0.001 and sigma for 1-3 distances of 0.001
 N11, N12, C11, C12, C13
 with sigma for 1-2 distances of 0.001 and sigma for 1-3 distances of 0.001
 W1, O4, C4
 with sigma for 1-2 distances of 0.001 and sigma for 1-3 distances of 0.001
 W1, O5, C5
 with sigma for 1-2 distances of 0.001 and sigma for 1-3 distances of 0.001
 N31, N32, C31, C32, C33, C35
 with sigma for 1-2 distances of 0.001 and sigma for 1-3 distances of 0.001
 C51, C52, C53, C54, C55, C56
 with sigma for 1-2 distances of 0.001 and sigma for 1-3 distances of 0.001
3.a Ternary CH refined with riding coordinates:
 B1(H1)
3.b Aromatic/amide H refined with riding coordinates:
 C3(H3), C12(H12), C22(H22), C32(H32), C42(H42), C43(H43), C44(H44), C45(H45),
 C46(H46), C52(H52), C53(H53), C54(H54), C55(H55), C56(H56)
3.c Idealised Me refined as rotating group:
 C14(H14A,H14B,H14C), C15(H15A,H15B,H15C), C24(H24A,H24B,H24C), C25(H25A,H25B,
 H25C), C34(H34A,H34B,H34C), C35(H35A,H35B,H35C)
;
_ins_header
;
TITL RAM001_scale in Pbcm 
REM Pbcm (#57 in standard setting)
CELL 0.71073  10.075299  20.789336  31.387891  90.0000  90.0000  90.0000
ZERR    8.00   0.000179   0.000561   0.000764   0.0000   0.0000   0.0000
LATT  1
SYMM -x,-y, z+1/2 
SYMM -x, y+1/2,-z+1/2 
SYMM  x,-y+1/2,-z 
SFAC C H B N O Se W
UNIT 256.00 264.00 8.00 48.00 16.00 16.00 8.00
TREF
HKLF 4
END
;
_olex2_submission_special_instructions 'No special instructions were received'

loop_
_space_group_symop_operation_xyz
'x, y, z'
'-x+1/2, -y, z+1/2'
'-x, y+1/2, -z+1/2'
'x+1/2, -y+1/2, -z'
'-x, -y, -z'
'x-1/2, y, -z-1/2'
'x, -y-1/2, z-1/2'
'-x-1/2, y-1/2, z'

loop_
_atom_site_label
_atom_site_type_symbol
_atom_site_fract_x
_atom_site_fract_y
_atom_site_fract_z
_atom_site_U_iso_or_equiv
_atom_site_adp_type
_atom_site_occupancy
_atom_site_site_symmetry_order
_atom_site_calc_flag
_atom_site_refinement_flags_posn
_atom_site_refinement_flags_adp
W1 W 0.46703(5) 0.31435(3) 0.37981(2) 0.02197(18) Uani 1 1 d . U
Se1 Se 0.71253(16) 0.47479(9) 0.32627(6) 0.0361(4) Uani 1 1 d . .
Se2 Se 0.25905(17) 0.48541(9) 0.34761(6) 0.0425(5) Uani 1 1 d . .
O4 O 0.6440(11) 0.2794(6) 0.3006(4) 0.038(3) Uani 1 1 d . U
O5 O 0.7299(11) 0.3151(6) 0.4340(4) 0.039(3) Uani 1 1 d . U
N11 N 0.4339(11) 0.2075(6) 0.3941(4) 0.021(2) Uani 1 1 d . U
N12 N 0.3130(12) 0.1882(6) 0.4096(4) 0.025(2) Uani 1 1 d . U
N21 N 0.3348(11) 0.3283(5) 0.4359(4) 0.0184(19) Uani 1 1 d . U
N22 N 0.2269(12) 0.2909(6) 0.4427(4) 0.024(2) Uani 1 1 d . U
N31 N 0.2758(12) 0.2993(7) 0.3467(4) 0.030(3) Uani 1 1 d . U
N32 N 0.1745(11) 0.2658(6) 0.3663(4) 0.024(2) Uani 1 1 d . U
C1 C 0.5018(14) 0.3975(7) 0.3642(5) 0.025(3) Uani 1 1 d . .
C2 C 0.5333(15) 0.4585(8) 0.3448(5) 0.030(4) Uani 1 1 d . .
C3 C 0.4389(15) 0.5017(8) 0.3357(5) 0.032(4) Uani 1 1 d . .
H3 H 0.4632 0.5414 0.3229 0.038 Uiso 1 1 calc R .
C4 C 0.5777(14) 0.2905(7) 0.3294(5) 0.025(3) Uani 1 1 d . U
C5 C 0.6290(12) 0.3153(7) 0.4127(4) 0.018(2) Uani 1 1 d . U
C11 C 0.5134(15) 0.1565(7) 0.3960(5) 0.027(3) Uani 1 1 d . U
C12 C 0.4440(15) 0.1032(8) 0.4126(5) 0.030(3) Uani 1 1 d . U
H12 H 0.4771 0.0610 0.4172 0.036 Uiso 1 1 calc R .
C13 C 0.3167(15) 0.1258(7) 0.4208(5) 0.028(3) Uani 1 1 d . U
C14 C 0.6529(16) 0.1561(8) 0.3804(6) 0.036(4) Uani 1 1 d . .
H14A H 0.6541 0.1643 0.3497 0.054 Uiso 1 1 calc GR .
H14B H 0.6929 0.1140 0.3862 0.054 Uiso 1 1 calc GR .
H14C H 0.7035 0.1896 0.3951 0.054 Uiso 1 1 calc GR .
C15 C 0.2011(17) 0.0926(8) 0.4402(6) 0.042(4) Uani 1 1 d . .
H15A H 0.1777 0.1138 0.4671 0.063 Uiso 1 1 calc GR .
H15B H 0.2240 0.0476 0.4458 0.063 Uiso 1 1 calc GR .
H15C H 0.1255 0.0945 0.4207 0.063 Uiso 1 1 calc GR .
C21 C 0.3411(14) 0.3706(7) 0.4687(5) 0.023(2) Uani 1 1 d . U
C22 C 0.2358(14) 0.3577(7) 0.4958(5) 0.024(2) Uani 1 1 d . U
H22 H 0.2153 0.3801 0.5213 0.029 Uiso 1 1 calc R .
C23 C 0.1666(14) 0.3065(7) 0.4792(5) 0.024(2) Uani 1 1 d . U
C24 C 0.4440(15) 0.4212(8) 0.4713(6) 0.035(4) Uani 1 1 d . .
H24A H 0.5306 0.4013 0.4767 0.052 Uiso 1 1 calc GR .
H24B H 0.4224 0.4508 0.4946 0.052 Uiso 1 1 calc GR .
H24C H 0.4472 0.4450 0.4444 0.052 Uiso 1 1 calc GR .
C25 C 0.0397(16) 0.2764(9) 0.4943(5) 0.035(4) Uani 1 1 d . .
H25A H -0.0309 0.2849 0.4736 0.053 Uiso 1 1 calc GR .
H25B H 0.0150 0.2948 0.5219 0.053 Uiso 1 1 calc GR .
H25C H 0.0521 0.2299 0.4973 0.053 Uiso 1 1 calc GR .
C31 C 0.2316(13) 0.3184(7) 0.3088(5) 0.023(2) Uani 1 1 d . U
C32 C 0.0987(14) 0.2958(8) 0.3035(5) 0.031(3) Uani 1 1 d . U
H32 H 0.0431 0.3012 0.2793 0.037 Uiso 1 1 calc R .
C33 C 0.0685(14) 0.2644(8) 0.3411(5) 0.029(3) Uani 1 1 d . U
C34 C 0.3126(16) 0.3522(8) 0.2772(5) 0.034(4) Uani 1 1 d . .
H34A H 0.3221 0.3974 0.2856 0.051 Uiso 1 1 calc GR .
H34B H 0.2695 0.3497 0.2493 0.051 Uiso 1 1 calc GR .
H34C H 0.4005 0.3321 0.2757 0.051 Uiso 1 1 calc GR .
C35 C -0.0589(16) 0.2293(11) 0.3522(6) 0.051(5) Uani 1 1 d . U
H35A H -0.0384 0.1847 0.3600 0.076 Uiso 1 1 calc GR .
H35B H -0.1185 0.2297 0.3275 0.076 Uiso 1 1 calc GR .
H35C H -0.1022 0.2508 0.3763 0.076 Uiso 1 1 calc GR .
C41 C 0.1779(18) 0.5525(9) 0.3128(6) 0.040(4) Uani 1 1 d . .
C42 C 0.0603(19) 0.5323(11) 0.2926(6) 0.048(5) Uani 1 1 d . .
H42 H 0.0326 0.4886 0.2938 0.057 Uiso 1 1 calc R .
C43 C -0.014(2) 0.5775(13) 0.2709(7) 0.063(6) Uani 1 1 d . .
H43 H -0.0954 0.5654 0.2582 0.075 Uiso 1 1 calc R .
C44 C 0.030(2) 0.6403(12) 0.2677(6) 0.058(6) Uani 1 1 d . .
H44 H -0.0203 0.6716 0.2527 0.070 Uiso 1 1 calc R .
C45 C 0.149(2) 0.6565(10) 0.2867(7) 0.056(6) Uani 1 1 d . .
H45 H 0.1817 0.6991 0.2836 0.067 Uiso 1 1 calc R .
C46 C 0.222(2) 0.6129(9) 0.3099(6) 0.048(5) Uani 1 1 d . .
H46 H 0.3024 0.6254 0.3235 0.058 Uiso 1 1 calc R .
C51 C 0.8019(15) 0.4607(7) 0.3786(5) 0.030(3) Uani 1 1 d . U
C52 C 0.9212(15) 0.4252(8) 0.3795(6) 0.034(3) Uani 1 1 d . U
H52 H 0.9535 0.4070 0.3537 0.041 Uiso 1 1 calc R .
C53 C 0.9924(16) 0.4163(9) 0.4163(6) 0.037(3) Uani 1 1 d . U
H53 H 1.0746 0.3940 0.4156 0.045 Uiso 1 1 calc R .
C54 C 0.9433(16) 0.4401(8) 0.4549(6) 0.033(3) Uani 1 1 d . U
H54 H 0.9914 0.4342 0.4806 0.040 Uiso 1 1 calc R .
C55 C 0.8214(16) 0.4730(8) 0.4548(6) 0.035(3) Uani 1 1 d . U
H55 H 0.7834 0.4869 0.4809 0.042 Uiso 1 1 calc R .
C56 C 0.7576(15) 0.4851(8) 0.4174(5) 0.030(3) Uani 1 1 d . U
H56 H 0.6800 0.5110 0.4178 0.036 Uiso 1 1 calc R .
B1 B 0.1950(17) 0.2370(9) 0.4107(6) 0.027(4) Uani 1 1 d . .
H1 H 0.1123 0.2142 0.4198 0.033 Uiso 1 1 calc R .

loop_
_atom_site_aniso_label
_atom_site_aniso_U_11
_atom_site_aniso_U_22
_atom_site_aniso_U_33
_atom_site_aniso_U_23
_atom_site_aniso_U_13
_atom_site_aniso_U_12
W1 0.0122(3) 0.0241(3) 0.0297(3) 0.0035(3) -0.0013(2) -0.0021(2)
Se1 0.0230(8) 0.0412(10) 0.0441(10) 0.0118(8) -0.0007(7) -0.0094(7)
Se2 0.0266(8) 0.0411(10) 0.0597(12) 0.0130(9) 0.0030(8) 0.0049(8)
O4 0.027(5) 0.049(7) 0.039(3) 0.003(4) 0.009(4) 0.003(5)
O5 0.023(3) 0.040(7) 0.053(6) 0.004(5) -0.014(4) -0.002(4)
N11 0.016(3) 0.019(3) 0.026(5) -0.002(3) -0.006(3) -0.004(3)
N12 0.018(3) 0.018(3) 0.039(6) -0.002(3) -0.001(3) -0.004(3)
N21 0.013(3) 0.012(4) 0.031(4) 0.005(3) -0.006(3) 0.004(3)
N22 0.019(4) 0.022(4) 0.032(4) 0.000(3) -0.002(3) -0.004(3)
N31 0.012(3) 0.047(7) 0.033(4) 0.002(4) -0.005(3) -0.006(3)
N32 0.010(3) 0.032(5) 0.029(3) -0.006(3) -0.001(3) 0.000(3)
C1 0.016(7) 0.022(7) 0.038(8) -0.001(6) -0.008(6) 0.001(6)
C2 0.019(7) 0.028(8) 0.043(9) 0.002(7) -0.015(7) -0.004(6)
C3 0.022(8) 0.030(9) 0.044(10) 0.006(7) -0.004(7) -0.012(7)
C4 0.017(5) 0.022(6) 0.035(4) 0.002(4) 0.004(4) -0.006(5)
C5 0.011(3) 0.018(6) 0.025(5) 0.007(5) 0.004(3) -0.004(3)
C11 0.020(3) 0.022(4) 0.038(7) 0.003(4) 0.000(3) -0.001(3)
C12 0.023(4) 0.022(3) 0.045(8) 0.003(4) 0.005(4) -0.001(3)
C13 0.022(4) 0.019(3) 0.043(8) -0.001(4) 0.003(4) -0.003(3)
C14 0.028(8) 0.038(9) 0.044(10) 0.002(8) 0.001(8) 0.006(7)
C15 0.033(9) 0.033(9) 0.060(12) 0.003(8) 0.015(9) -0.015(8)
C21 0.015(4) 0.019(4) 0.035(4) -0.001(4) -0.003(3) 0.001(3)
C22 0.015(4) 0.023(5) 0.034(4) -0.001(4) -0.004(3) 0.001(3)
C23 0.018(4) 0.024(5) 0.031(4) 0.001(3) -0.004(3) -0.002(4)
C24 0.020(8) 0.037(10) 0.046(10) -0.009(8) 0.000(7) 0.006(7)
C25 0.026(8) 0.048(11) 0.032(9) -0.003(7) 0.010(7) -0.005(8)
C31 0.010(3) 0.030(6) 0.029(4) -0.006(4) -0.001(3) 0.002(4)
C32 0.013(3) 0.047(8) 0.032(4) 0.000(4) -0.004(3) -0.004(4)
C33 0.012(3) 0.045(7) 0.032(4) -0.002(4) -0.004(3) -0.004(4)
C34 0.025(8) 0.034(9) 0.042(9) 0.001(7) -0.004(7) -0.006(7)
C35 0.020(4) 0.089(12) 0.043(7) 0.018(7) -0.012(4) -0.023(6)
C41 0.036(10) 0.041(10) 0.044(10) 0.010(8) 0.003(8) 0.016(8)
C42 0.037(10) 0.056(13) 0.050(11) 0.004(10) -0.001(9) -0.002(9)
C43 0.037(11) 0.10(2) 0.055(13) 0.008(13) -0.007(10) 0.006(12)
C44 0.061(14) 0.065(15) 0.049(12) 0.011(11) -0.003(11) 0.031(12)
C45 0.058(13) 0.035(11) 0.075(15) -0.015(10) 0.000(12) 0.000(10)
C46 0.057(13) 0.042(11) 0.046(11) 0.000(9) -0.006(10) 0.003(10)
C51 0.018(4) 0.028(6) 0.045(4) 0.009(4) -0.004(3) -0.005(4)
C52 0.020(4) 0.036(7) 0.046(4) 0.006(4) -0.006(3) -0.001(5)
C53 0.026(4) 0.039(7) 0.047(4) 0.004(4) -0.008(3) 0.004(5)
C54 0.026(5) 0.028(7) 0.047(4) 0.006(4) -0.006(3) -0.002(4)
C55 0.027(5) 0.032(7) 0.046(4) 0.008(4) -0.005(3) 0.001(5)
C56 0.019(4) 0.025(6) 0.045(4) 0.010(4) -0.003(3) -0.005(4)
B1 0.020(8) 0.031(9) 0.031(9) 0.005(8) 0.001(7) -0.003(7)

loop_
_atom_type_symbol
_atom_type_description
_atom_type_scat_dispersion_real
_atom_type_scat_dispersion_imag
_atom_type_scat_source
C C 0.0033 0.0016 'International Tables Vol C Tables 4.2.6.8 and 6.1.1.4'
H H 0.0000 0.0000 'International Tables Vol C Tables 4.2.6.8 and 6.1.1.4'
B B 0.0013 0.0007 'International Tables Vol C Tables 4.2.6.8 and 6.1.1.4'
N N 0.0061 0.0033 'International Tables Vol C Tables 4.2.6.8 and 6.1.1.4'
O O 0.0106 0.0060 'International Tables Vol C Tables 4.2.6.8 and 6.1.1.4'
Se Se -0.0929 2.2259 'International Tables Vol C Tables 4.2.6.8 and 6.1.1.4'
W W -0.8490 6.8722 'International Tables Vol C Tables 4.2.6.8 and 6.1.1.4'

loop_
_exptl_crystal_face_index_h
_exptl_crystal_face_index_k
_exptl_crystal_face_index_l
_exptl_crystal_face_perp_dist
_exptl_oxdiff_crystal_face_indexfrac_h
_exptl_oxdiff_crystal_face_indexfrac_k
_exptl_oxdiff_crystal_face_indexfrac_l
_exptl_oxdiff_crystal_face_x
_exptl_oxdiff_crystal_face_y
_exptl_oxdiff_crystal_face_z
-1 -1 -44 0.0141 -1.0001 -0.9998 -43.9991 0.2797 -0.9562 0.0417
1 1 44 0.0141 1.0001 0.9998 43.9991 -0.2797 0.9562 -0.0417
0 29 -1 0.1056 -0.0000 29.0002 -0.9984 0.9456 0.2901 0.0403
0 -29 1 0.0826 0.0000 -29.0002 0.9984 -0.9456 -0.2901 -0.0403
12 14 -5 0.0960 12.0001 14.0002 -5.0007 0.4270 0.1240 0.8697
-12 -14 5 0.0810 -12.0001 -14.0002 5.0007 -0.4270 -0.1240 -0.8697
11 -19 -3 0.0947 11.0001 -19.0001 -3.0023 -0.6500 -0.1944 0.7517
-11 19 3 0.0947 -11.0001 19.0001 3.0023 0.6500 0.1944 -0.7517
14 1 -5 0.0933 14.0001 1.0001 -5.0016 -0.0039 -0.0022 0.9926
-14 -1 5 0.0845 -14.0001 -1.0001 5.0016 0.0039 0.0022 -0.9926

loop_
_geom_angle_atom_site_label_1
_geom_angle_atom_site_label_2
_geom_angle_atom_site_label_3
_geom_angle
N21 W1 N11 83.4(4)
N31 W1 N11 80.1(5)
N31 W1 N21 82.5(4)
C1 W1 N11 174.9(6)
C1 W1 N21 101.7(6)
C1 W1 N31 100.0(6)
C1 W1 C4 85.2(6)
C1 W1 C5 88.4(6)
C4 W1 N11 89.7(5)
C4 W1 N21 172.9(5)
C4 W1 N31 94.6(5)
C5 W1 N11 91.6(5)
C5 W1 N21 94.6(5)
C5 W1 N31 171.4(5)
C5 W1 C4 87.4(6)
C51 Se1 C2 99.0(7)
C3 Se2 C41 99.4(8)
N12 N11 W1 118.8(9)
C11 N11 W1 133.9(10)
C11 N11 N12 106.6(11)
N11 N12 B1 119.6(12)
C13 N12 N11 110.5(12)
C13 N12 B1 129.9(13)
N22 N21 W1 122.0(9)
C21 N21 W1 131.1(9)
C21 N21 N22 106.9(12)
N21 N22 B1 119.0(12)
C23 N22 N21 111.1(12)
C23 N22 B1 129.9(13)
N32 N31 W1 120.4(9)
C31 N31 W1 132.0(10)
C31 N31 N32 107.5(11)
N31 N32 B1 120.2(11)
C33 N32 N31 109.9(12)
C33 N32 B1 129.9(13)
C2 C1 W1 170.2(13)
C1 C2 Se1 119.2(11)
C3 C2 Se1 119.0(12)
C3 C2 C1 121.5(14)
C2 C3 Se2 121.4(12)
O4 C4 W1 176.9(13)
O5 C5 W1 178.8(12)
N11 C11 C12 110.1(13)
N11 C11 C14 124.0(14)
C12 C11 C14 125.8(14)
C13 C12 C11 105.0(14)
N12 C13 C12 107.7(13)
N12 C13 C15 122.3(14)
C12 C13 C15 130.0(15)
N21 C21 C22 107.7(13)
N21 C21 C24 122.5(14)
C22 C21 C24 129.7(14)
C23 C22 C21 107.8(13)
N22 C23 C22 106.4(13)
N22 C23 C25 123.9(13)
C22 C23 C25 129.4(14)
N31 C31 C32 108.6(13)
N31 C31 C34 124.2(13)
C32 C31 C34 127.0(14)
C33 C32 C31 105.1(13)
N32 C33 C32 108.7(13)
N32 C33 C35 123.6(14)
C32 C33 C35 127.5(14)
C42 C41 Se2 113.1(14)
C46 C41 Se2 124.7(15)
C46 C41 C42 122.0(18)
C43 C42 C41 118(2)
C42 C43 C44 121(2)
C45 C44 C43 118(2)
C46 C45 C44 122(2)
C41 C46 C45 118(2)
C52 C51 Se1 120.1(13)
C56 C51 Se1 123.3(12)
C56 C51 C52 116.6(15)
C53 C52 C51 122.1(17)
C52 C53 C54 119.8(16)
C53 C54 C55 118.6(16)
C56 C55 C54 120.3(17)
C55 C56 C51 122.3(15)
N22 B1 N12 109.2(12)
N32 B1 N12 109.6(13)
N32 B1 N22 109.7(13)

loop_
_geom_bond_atom_site_label_1
_geom_bond_atom_site_label_2
_geom_bond_distance
W1 N11 2.291(12)
W1 N21 2.227(12)
W1 N31 2.211(12)
W1 C1 1.832(15)
W1 C4 1.998(15)
W1 C5 1.931(13)
Se1 C2 1.927(16)
Se1 C51 1.896(16)
Se2 C3 1.881(15)
Se2 C41 1.951(17)
O4 C4 1.147(18)
O5 C5 1.217(16)
N11 N12 1.372(16)
N11 C11 1.329(19)
N12 C13 1.344(19)
N12 B1 1.56(2)
N21 N22 1.354(16)
N21 C21 1.354(18)
N22 C23 1.336(19)
N22 B1 1.54(2)
N31 N32 1.380(17)
N31 C31 1.332(19)
N32 C33 1.328(18)
N32 B1 1.53(2)
C1 C2 1.44(2)
C2 C3 1.34(2)
C11 C12 1.41(2)
C11 C14 1.49(2)
C12 C13 1.39(2)
C13 C15 1.48(2)
C21 C22 1.39(2)
C21 C24 1.48(2)
C22 C23 1.37(2)
C23 C25 1.50(2)
C31 C32 1.429(19)
C31 C34 1.46(2)
C32 C33 1.38(2)
C33 C35 1.52(2)
C41 C42 1.41(3)
C41 C46 1.34(3)
C42 C43 1.38(3)
C43 C44 1.38(3)
C44 C45 1.38(3)
C45 C46 1.38(3)
C51 C52 1.41(2)
C51 C56 1.39(2)
C52 C53 1.37(2)
C53 C54 1.40(2)
C54 C55 1.41(2)
C55 C56 1.36(2)
